data_4330403
loop_
_publ_author_name
'Hiroaki Iguchi'
'Shinya Takaishi'
'Brian K. Breedlove'
'Masahiro Yamashita'
'Hiroyuki Matsuzaki'
'Hiroshi Okamoto'

_publ_section_title
;
 Controlling the Electronic States and Physical Properties of MMX-Type
 Diplatinum-Iodide Chain Complexes via Binary Countercations
;
_journal_name_full 'Inorganic Chemistry'
_journal_page_first 9967
_journal_page_last 9977
_journal_paper_doi 10.1021/ic301469u
_journal_volume 51
_journal_year 2012
_chemical_formula_sum 'C3 H28 I N2 O24 P8 Pt2 Rb2'
_chemical_formula_weight 1412.05
_chemical_name_systematic
; 
 ? 
;
_space_group_IT_number 34
_symmetry_cell_setting orthorhombic
_symmetry_space_group_name_Hall 'P 2 -2n'
_symmetry_space_group_name_H-M 'P n n 2'
_atom_sites_solution_hydrogens geom
_atom_sites_solution_primary direct
_atom_sites_solution_secondary difmap
_audit_creation_method SHELXL-97
_cell_angle_alpha 90.00
_cell_angle_beta 90.00
_cell_angle_gamma 90.00
_cell_formula_units_Z 4
_cell_length_a 12.7396(11)
_cell_length_b 14.0609(13)
_cell_length_c 17.5723(15)
_cell_measurement_temperature 100(2)
_cell_volume 3147.7(5)
_computing_cell_refinement 'Bruker SAINT'
_computing_data_collection 'Bruker SMART 1000'
_computing_data_reduction 'Bruker SAINT'
_computing_structure_refinement 'SHELXL-97 (Sheldrick, 1997)'
_computing_structure_solution 'SHELXS-97 (Sheldrick, 1990)'
_diffrn_ambient_temperature 100(2)
_diffrn_measured_fraction_theta_full 0.996
_diffrn_measured_fraction_theta_max 0.996
_diffrn_measurement_device_type 'Bruker SMART 1000'
_diffrn_radiation_monochromator graphite
_diffrn_radiation_source 'fine-focus sealed tube'
_diffrn_radiation_type MoK\a
_diffrn_radiation_wavelength 0.71073
_diffrn_reflns_av_R_equivalents 0.0416
_diffrn_reflns_av_sigmaI/netI 0.0652
_diffrn_reflns_limit_h_max 16
_diffrn_reflns_limit_h_min -15
_diffrn_reflns_limit_k_max 17
_diffrn_reflns_limit_k_min -18
_diffrn_reflns_limit_l_max 22
_diffrn_reflns_limit_l_min -22
_diffrn_reflns_number 22304
_diffrn_reflns_theta_full 27.58
_diffrn_reflns_theta_max 27.58
_diffrn_reflns_theta_min 1.85
_exptl_absorpt_coefficient_mu 13.430
_exptl_absorpt_correction_T_max 0.6157
_exptl_absorpt_correction_T_min 0.2742
_exptl_absorpt_correction_type empirical
_exptl_absorpt_process_details 'SADABS, (Bruker)'
_exptl_crystal_colour brown
_exptl_crystal_density_diffrn 2.980
_exptl_crystal_description prism
_exptl_crystal_F_000 2620
_exptl_crystal_size_max 0.13
_exptl_crystal_size_mid 0.06
_exptl_crystal_size_min 0.04
_refine_diff_density_max 1.378
_refine_diff_density_min -1.167
_refine_diff_density_rms 0.187
_refine_ls_abs_structure_details 'Flack H D (1983), Acta Cryst. A39, 876-881'
_refine_ls_abs_structure_Flack 0.448(2)
_refine_ls_extinction_method none
_refine_ls_goodness_of_fit_ref 0.836
_refine_ls_hydrogen_treatment constr
_refine_ls_matrix_type full
_refine_ls_number_parameters 388
_refine_ls_number_reflns 7183
_refine_ls_number_restraints 1
_refine_ls_restrained_S_all 0.836
_refine_ls_R_factor_all 0.0540
_refine_ls_R_factor_gt 0.0316
_refine_ls_shift/su_max 0.176
_refine_ls_shift/su_mean 0.018
_refine_ls_structure_factor_coef Fsqd
_refine_ls_weighting_details 'calc w=1/[\s^2^(Fo^2^)+(0.0143P)^2^+0.0000P] where P=(Fo^2^+2Fc^2^)/3'
_refine_ls_weighting_scheme calc
_refine_ls_wR_factor_gt 0.0536
_refine_ls_wR_factor_ref 0.0570
_reflns_number_gt 4858
_reflns_number_total 7183
_reflns_threshold_expression >2sigma(I)
_cod_data_source_file ic301469u_si_001_05.cif
_cod_data_source_block Rb1_4H2O
_cod_database_code 4330403

loop_
_symmetry_equiv_pos_as_xyz
'x, y, z'
'-x, -y, z'
'-x+1/2, y+1/2, z+1/2'
'x+1/2, -y+1/2, z+1/2'

loop_
_atom_site_label
_atom_site_type_symbol
_atom_site_fract_x
_atom_site_fract_y
_atom_site_fract_z
_atom_site_U_iso_or_equiv
_atom_site_adp_type
_atom_site_occupancy
_atom_site_symmetry_multiplicity
_atom_site_calc_flag
_atom_site_refinement_flags
Pt1 Pt 0.5000 0.5000 0.332511(6) 0.00841(3) Uani 1 2 d S
Pt3 Pt 0.5000 0.5000 0.816656(5) 0.00901(3) Uani 1 2 d S
Pt2 Pt 0.5000 0.5000 0.489317(7) 0.00921(3) Uani 1 2 d S
Pt4 Pt 0.5000 0.5000 0.980095(6) 0.01005(3) Uani 1 2 d S
I2 I 0.5000 0.5000 0.645416(13) 0.01996(5) Uani 1 2 d S
I1 I 0.5000 0.5000 0.171933(9) 0.01638(6) Uani 1 2 d S
Rb1 Rb 0.788550(15) 0.229614(14) 0.65436(2) 0.01675(5) Uani 1 1 d .
Rb2 Rb 0.238265(15) 0.204716(14) 0.65281(2) 0.01734(5) Uani 1 1 d .
P4 P 0.59460(5) 0.35526(5) 0.49521(4) 0.01460(18) Uani 1 1 d .
P3 P 0.33976(5) 0.41537(5) 0.49421(4) 0.01601(18) Uani 1 1 d .
P8 P 0.61894(5) 0.37452(5) 0.97980(4) 0.01104(17) Uani 1 1 d .
P7 P 0.36023(5) 0.39332(4) 0.98191(4) 0.00987(17) Uani 1 1 d .
P2 P 0.62268(6) 0.37623(5) 0.32989(4) 0.01445(19) Uani 1 1 d .
P1 P 0.36305(6) 0.39044(5) 0.32941(4) 0.0161(2) Uani 1 1 d .
O3 O 0.30578(13) 0.38582(12) 0.89940(10) 0.0226(5) Uani 1 1 d .
O8 O 0.73287(12) 0.40159(12) 0.30439(9) 0.0134(5) Uani 1 1 d .
O1 O 0.30299(14) 0.38439(15) 0.41016(10) 0.0314(6) Uani 1 1 d .
O7 O 0.58468(13) 0.28983(12) 0.27838(9) 0.0161(5) Uani 1 1 d .
P5 P 0.33720(5) 0.42368(5) 0.81503(3) 0.01028(18) Uani 1 1 d .
P6 P 0.58345(5) 0.35353(5) 0.81318(3) 0.01083(18) Uani 1 1 d .
O13 O 0.24243(12) 0.47994(12) 0.78810(9) 0.0203(5) Uani 1 1 d .
O5 O 0.26963(12) 0.42062(12) 0.27499(9) 0.0130(5) Uani 1 1 d .
O4 O 0.62364(14) 0.32498(13) 0.89694(10) 0.0294(6) Uani 1 1 d .
O15 O 0.52008(13) 0.26699(12) 0.78421(9) 0.0220(5) Uani 1 1 d .
O6 O 0.39053(12) 0.28840(12) 0.30734(9) 0.0136(5) Uani 1 1 d .
O11 O 0.53426(13) 0.27103(13) 0.52493(10) 0.0183(5) Uani 1 1 d .
O16 O 0.68821(12) 0.35315(12) 0.76384(10) 0.0122(5) Uani 1 1 d .
O23 O 0.14387(10) 0.41164(10) 0.65663(15) 0.0232(4) Uani 1 1 d .
O12 O 0.70039(14) 0.36502(15) 0.54107(10) 0.0280(6) Uani 1 1 d .
O21 O 0.55930(10) 0.15842(10) 0.65230(14) 0.0244(4) Uani 1 1 d .
O24 O 0.37698(12) 0.04053(12) 0.6525(2) 0.0500(6) Uani 1 1 d .
O14 O 0.33810(12) 0.32879(12) 0.76702(10) 0.0130(5) Uani 1 1 d .
O10 O 0.34960(16) 0.31888(14) 0.53743(11) 0.0312(6) Uani 1 1 d .
O9 O 0.24659(13) 0.46871(13) 0.52757(9) 0.0189(5) Uani 1 1 d .
O22 O 0.92923(13) 0.38912(13) 0.68683(12) 0.0427(8) Uani 1 1 d .
O19 O 0.58441(13) 0.28862(12) 1.03123(9) 0.0160(5) Uani 1 1 d .
O20 O 0.73107(13) 0.39586(12) 0.99982(10) 0.0199(5) Uani 1 1 d .
O17 O 0.26575(13) 0.42504(13) 1.03359(10) 0.0178(5) Uani 1 1 d .
O18 O 0.38641(13) 0.29277(13) 1.00411(9) 0.0213(6) Uani 1 1 d .
C1 C 1.0000 0.5000 0.38615(17) 0.0208(10) Uani 1 2 d S
H1 H 1.0567 0.4751 0.3532 0.025 Uiso 0.50 1 calc PR
H2 H 0.9433 0.5249 0.3532 0.025 Uiso 0.50 1 calc PR
N1 N 0.90607(14) 0.34541(13) 0.39148(11) 0.0122(6) Uani 1 1 d .
H9 H 0.8466 0.3688 0.3697 0.018 Uiso 1 1 calc R
H10 H 0.8893 0.2962 0.4228 0.018 Uiso 1 1 calc R
H11 H 0.9504 0.3246 0.3545 0.018 Uiso 1 1 calc R
C2 C 0.95813(19) 0.42171(18) 0.43626(14) 0.0158(7) Uani 1 1 d .
H3 H 1.0167 0.3939 0.4658 0.019 Uiso 1 1 calc R
H4 H 0.9071 0.4489 0.4728 0.019 Uiso 1 1 calc R
C4 C 0.4976(2) 0.0916(2) 0.40353(19) 0.0418(9) Uani 1 1 d .
H7 H 0.5266 0.1444 0.4343 0.050 Uiso 1 1 calc R
H8 H 0.5413 0.0845 0.3573 0.050 Uiso 1 1 calc R
N2 N 0.38690(16) 0.11351(16) 0.38152(13) 0.0284(8) Uani 1 1 d .
H12 H 0.3621 0.0668 0.3505 0.043 Uiso 1 1 calc R
H13 H 0.3848 0.1702 0.3566 0.043 Uiso 1 1 calc R
H14 H 0.3464 0.1169 0.4241 0.043 Uiso 1 1 calc R
C3 C 0.5000 0.0000 0.4493(2) 0.0301(12) Uani 1 2 d S
H5 H 0.5626 0.0014 0.4827 0.011(11) Uiso 0.50 1 calc PR
H6 H 0.4374 -0.0014 0.4827 0.013 Uiso 0.50 1 calc PR
O2 O 0.63442(14) 0.32387(13) 0.41107(10) 0.0228(5) Uani 1 1 d .

loop_
_atom_site_aniso_label
_atom_site_aniso_U_11
_atom_site_aniso_U_22
_atom_site_aniso_U_33
_atom_site_aniso_U_23
_atom_site_aniso_U_13
_atom_site_aniso_U_12
Pt1 0.01148(6) 0.01041(6) 0.00335(4) 0.000 0.000 -0.00029(7)
Pt3 0.01121(6) 0.00959(6) 0.00621(5) 0.000 0.000 -0.00005(7)
Pt2 0.01285(5) 0.00979(6) 0.00499(4) 0.000 0.000 0.00039(7)
Pt4 0.01281(6) 0.01061(6) 0.00673(5) 0.000 0.000 0.00000(7)
I2 0.02495(9) 0.02018(10) 0.01476(10) 0.000 0.000 0.00101(11)
I1 0.02079(10) 0.02146(11) 0.00691(11) 0.000 0.000 -0.00018(12)
Rb1 0.02272(9) 0.01805(10) 0.00947(8) -0.00215(18) 0.00157(19) 0.00090(9)
Rb2 0.02360(9) 0.01932(10) 0.00911(8) 0.00022(18) -0.00048(18) -0.00263(9)
P4 0.0235(3) 0.0147(3) 0.0056(3) -0.0013(3) 0.0028(3) 0.0030(3)
P3 0.0199(3) 0.0193(4) 0.0088(3) -0.0019(3) -0.0023(3) -0.0052(3)
P8 0.0126(3) 0.0139(3) 0.0066(3) -0.0016(3) -0.0013(3) -0.0064(3)
P7 0.0125(3) 0.0108(3) 0.0063(3) 0.0039(3) 0.0004(3) 0.0035(3)
P2 0.0211(4) 0.0132(4) 0.0090(3) -0.0039(3) 0.0003(3) 0.0097(3)
P1 0.0173(3) 0.0190(4) 0.0119(3) 0.0008(3) -0.0005(3) -0.0080(3)
O3 0.0300(9) 0.0271(10) 0.0107(8) 0.0093(9) -0.0009(9) -0.0152(9)
O8 0.0104(8) 0.0175(9) 0.0123(8) -0.0004(8) 0.0039(7) 0.0064(8)
O1 0.0300(10) 0.0556(14) 0.0085(8) -0.0090(10) 0.0041(9) -0.0239(10)
O7 0.0233(9) 0.0181(10) 0.0069(8) -0.0028(7) -0.0056(8) 0.0006(9)
P5 0.0125(3) 0.0103(3) 0.0080(3) -0.0007(3) -0.0028(3) -0.0009(3)
P6 0.0123(3) 0.0119(3) 0.0083(3) -0.0021(3) 0.0015(3) 0.0028(3)
O13 0.0164(8) 0.0256(11) 0.0190(8) -0.0050(8) -0.0045(7) -0.0087(9)
O5 0.0094(8) 0.0202(10) 0.0092(8) 0.0009(7) -0.0032(7) 0.0041(8)
O4 0.0537(12) 0.0283(10) 0.0063(8) -0.0033(8) -0.0096(9) 0.0288(9)
O15 0.0315(11) 0.0171(10) 0.0175(8) -0.0027(8) 0.0021(8) 0.0037(9)
O6 0.0113(8) 0.0068(9) 0.0225(9) -0.0023(8) -0.0069(7) -0.0049(8)
O11 0.0199(10) 0.0124(10) 0.0225(9) -0.0027(8) 0.0034(8) 0.0024(9)
O16 0.0094(8) 0.0088(9) 0.0183(8) 0.0006(8) 0.0078(7) -0.0034(8)
O23 0.0228(7) 0.0275(8) 0.0192(7) 0.0009(14) 0.0101(13) -0.0003(7)
O12 0.0282(10) 0.0395(13) 0.0162(9) 0.0022(9) -0.0043(9) 0.0231(10)
O21 0.0330(8) 0.0218(8) 0.0184(7) -0.0137(13) 0.0086(13) -0.0071(7)
O24 0.0414(9) 0.0417(11) 0.0669(13) -0.004(2) -0.0148(19) 0.0050(9)
O14 0.0080(8) 0.0128(9) 0.0182(9) -0.0064(8) -0.0093(7) 0.0036(8)
O10 0.0522(13) 0.0141(11) 0.0272(11) 0.0091(9) -0.0100(10) -0.0157(10)
O9 0.0132(9) 0.0247(11) 0.0187(9) -0.0052(8) 0.0031(8) 0.0024(9)
O22 0.0214(10) 0.0270(12) 0.0798(18) 0.0097(11) 0.0018(10) -0.0078(9)
O19 0.0170(9) 0.0160(10) 0.0150(9) 0.0068(8) -0.0079(8) -0.0015(9)
O20 0.0285(10) 0.0161(10) 0.0150(9) 0.0039(8) 0.0007(8) -0.0069(9)
O17 0.0132(9) 0.0216(11) 0.0187(9) 0.0013(8) 0.0072(8) -0.0029(9)
O18 0.0280(10) 0.0227(11) 0.0132(10) -0.0045(8) 0.0029(8) 0.0106(9)
C1 0.0146(16) 0.031(2) 0.0169(17) 0.000 0.000 -0.002(2)
N1 0.0150(10) 0.0098(11) 0.0116(10) 0.0001(9) -0.0050(9) 0.0018(9)
C2 0.0088(12) 0.0137(14) 0.0247(13) 0.0076(11) -0.0011(11) -0.0075(12)
C4 0.0293(14) 0.0508(19) 0.0453(15) -0.0046(19) -0.0059(19) 0.0061(19)
N2 0.0324(13) 0.0195(13) 0.0333(14) 0.0158(10) -0.0021(11) -0.0027(12)
C3 0.019(2) 0.021(2) 0.050(2) 0.000 0.000 0.018(2)
O2 0.0381(11) 0.0190(10) 0.0113(8) 0.0022(9) 0.0090(9) 0.0140(9)

loop_
_atom_type_symbol
_atom_type_description
_atom_type_scat_dispersion_real
_atom_type_scat_dispersion_imag
_atom_type_scat_source
C C 0.0033 0.0016 'International Tables Vol C Tables 4.2.6.8 and 6.1.1.4'
H H 0.0000 0.0000 'International Tables Vol C Tables 4.2.6.8 and 6.1.1.4'
N N 0.0061 0.0033 'International Tables Vol C Tables 4.2.6.8 and 6.1.1.4'
O O 0.0106 0.0060 'International Tables Vol C Tables 4.2.6.8 and 6.1.1.4'
P P 0.1023 0.0942 'International Tables Vol C Tables 4.2.6.8 and 6.1.1.4'
Rb Rb -0.9393 2.9676 'International Tables Vol C Tables 4.2.6.8 and 6.1.1.4'
I I -0.4742 1.8119 'International Tables Vol C Tables 4.2.6.8 and 6.1.1.4'
Pt Pt -1.7033 8.3905 'International Tables Vol C Tables 4.2.6.8 and 6.1.1.4'

loop_
_geom_angle_atom_site_label_1
_geom_angle_atom_site_label_2
_geom_angle_atom_site_label_3
_geom_angle
_geom_angle_site_symmetry_1
_geom_angle_site_symmetry_3
P1 Pt1 P1 177.32(3) 2_665 .
P1 Pt1 P2 89.49(3) 2_665 .
P1 Pt1 P2 90.46(3) . .
P1 Pt1 P2 90.45(3) 2_665 2_665
P1 Pt1 P2 89.49(3) . 2_665
P2 Pt1 P2 177.75(3) . 2_665
P1 Pt1 Pt2 91.341(17) 2_665 .
P1 Pt1 Pt2 91.341(17) . .
P2 Pt1 Pt2 91.126(16) . .
P2 Pt1 Pt2 91.125(16) 2_665 .
P1 Pt1 I1 88.659(17) 2_665 .
P1 Pt1 I1 88.659(17) . .
P2 Pt1 I1 88.874(16) . .
P2 Pt1 I1 88.875(16) 2_665 .
Pt2 Pt1 I1 180.0 . .
P6 Pt3 P6 176.98(3) . 2_665
P6 Pt3 P5 90.04(3) . 2_665
P6 Pt3 P5 89.92(3) 2_665 2_665
P6 Pt3 P5 89.93(2) . .
P6 Pt3 P5 90.04(2) 2_665 .
P5 Pt3 P5 178.59(3) 2_665 .
P6 Pt3 Pt4 91.511(15) . .
P6 Pt3 Pt4 91.512(15) 2_665 .
P5 Pt3 Pt4 90.705(15) 2_665 .
P5 Pt3 Pt4 90.703(15) . .
P6 Pt3 I2 88.489(15) . .
P6 Pt3 I2 88.488(15) 2_665 .
P5 Pt3 I2 89.295(15) 2_665 .
P5 Pt3 I2 89.297(15) . .
Pt4 Pt3 I2 180.0 . .
P3 Pt2 P3 175.83(3) 2_665 .
P3 Pt2 P4 89.52(2) 2_665 .
P3 Pt2 P4 90.30(2) . .
P3 Pt2 P4 90.30(2) 2_665 2_665
P3 Pt2 P4 89.52(2) . 2_665
P4 Pt2 P4 174.99(3) . 2_665
P3 Pt2 I2 87.916(17) 2_665 .
P3 Pt2 I2 87.916(17) . .
P4 Pt2 I2 87.495(16) . .
P4 Pt2 I2 87.497(16) 2_665 .
P3 Pt2 Pt1 92.084(17) 2_665 .
P3 Pt2 Pt1 92.084(17) . .
P4 Pt2 Pt1 92.505(16) . .
P4 Pt2 Pt1 92.503(16) 2_665 .
I2 Pt2 Pt1 180.0 . .
P8 Pt4 P8 179.74(3) 2_665 .
P8 Pt4 P7 89.46(2) 2_665 .
P8 Pt4 P7 90.55(2) . .
P8 Pt4 P7 90.55(2) 2_665 2_665
P8 Pt4 P7 89.46(2) . 2_665
P7 Pt4 P7 178.43(3) . 2_665
P8 Pt4 Pt3 89.869(16) 2_665 .
P8 Pt4 Pt3 89.870(16) . .
P7 Pt4 Pt3 90.784(16) . .
P7 Pt4 Pt3 90.784(16) 2_665 .
Pt2 I2 Pt3 180.0 . .
Pt1 I1 Rb2 94.591(6) . 3_554
Pt1 I1 Rb2 94.591(6) . 4_554
Rb2 I1 Rb2 170.818(12) 3_554 4_554
Pt1 I1 Rb1 94.199(6) . 4_454
Rb2 I1 Rb1 93.282(9) 3_554 4_454
Rb2 I1 Rb1 86.045(8) 4_554 4_454
Pt1 I1 Rb1 94.199(6) . 3_654
Rb2 I1 Rb1 86.045(8) 3_554 3_654
Rb2 I1 Rb1 93.282(8) 4_554 3_654
Rb1 I1 Rb1 171.602(12) 4_454 3_654
O16 Rb1 O22 71.37(5) . .
O16 Rb1 O18 148.28(5) . 4_554
O22 Rb1 O18 89.85(5) . 4_554
O16 Rb1 O12 83.90(5) . .
O22 Rb1 O12 82.60(5) . .
O18 Rb1 O12 68.11(5) 4_554 .
O16 Rb1 O6 69.23(5) . 4
O22 Rb1 O6 67.94(5) . 4
O18 Rb1 O6 127.84(4) 4_554 4
O12 Rb1 O6 144.90(5) . 4
O16 Rb1 O5 85.26(5) . 4
O22 Rb1 O5 116.79(5) . 4
O18 Rb1 O5 126.40(5) 4_554 4
O12 Rb1 O5 153.19(5) . 4
O6 Rb1 O5 48.85(4) 4 4
O16 Rb1 O17 148.10(4) . 4_554
O22 Rb1 O17 137.70(5) . 4_554
O18 Rb1 O17 48.62(5) 4_554 4_554
O12 Rb1 O17 87.40(5) . 4_554
O6 Rb1 O17 127.21(5) 4 4_554
O5 Rb1 O17 88.97(4) 4 4_554
O16 Rb1 O21 77.55(5) . .
O22 Rb1 O21 146.09(5) . .
O18 Rb1 O21 110.87(6) 4_554 .
O12 Rb1 O21 80.94(5) . .
O6 Rb1 O21 113.16(6) 4 .
O5 Rb1 O21 72.80(5) 4 .
O17 Rb1 O21 70.78(5) 4_554 .
O16 Rb1 P7 163.63(4) . 4_554
O22 Rb1 P7 112.09(4) . 4_554
O18 Rb1 P7 23.89(4) 4_554 4_554
O12 Rb1 P7 80.79(4) . 4_554
O6 Rb1 P7 127.13(3) 4 4_554
O5 Rb1 P7 106.04(3) 4 4_554
O17 Rb1 P7 25.63(3) 4_554 4_554
O21 Rb1 P7 94.26(4) . 4_554
O16 Rb1 P1 80.29(4) . 4
O22 Rb1 P1 91.78(4) . 4
O18 Rb1 P1 126.89(4) 4_554 4
O12 Rb1 P1 164.18(4) . 4
O6 Rb1 P1 24.26(3) 4 4
O5 Rb1 P1 25.41(3) 4 4
O17 Rb1 P1 106.40(4) 4_554 4
O21 Rb1 P1 96.11(4) . 4
P7 Rb1 P1 114.987(17) 4_554 4
O16 Rb1 I1 133.96(3) . 3_645
O22 Rb1 I1 100.44(4) . 3_645
O18 Rb1 I1 73.29(4) 4_554 3_645
O12 Rb1 I1 141.29(4) . 3_645
O6 Rb1 I1 65.95(3) 4 3_645
O5 Rb1 I1 57.37(3) 4 3_645
O17 Rb1 I1 64.29(3) 4_554 3_645
O21 Rb1 I1 110.91(3) . 3_645
P7 Rb1 I1 62.141(11) 4_554 3_645
P1 Rb1 I1 54.237(12) 4 3_645
O19 Rb2 O24 115.78(7) 4_454 .
O19 Rb2 O14 140.70(5) 4_454 .
O24 Rb2 O14 102.07(6) . .
O19 Rb2 O10 78.52(5) 4_454 .
O24 Rb2 O10 97.96(7) . .
O14 Rb2 O10 86.47(5) . .
O19 Rb2 O7 95.85(4) 4_454 4_455
O24 Rb2 O7 115.17(7) . 4_455
O14 Rb2 O7 76.20(5) . 4_455
O10 Rb2 O7 144.98(5) . 4_455
O19 Rb2 O20 48.94(5) 4_454 4_454
O24 Rb2 O20 69.34(7) . 4_454
O14 Rb2 O20 152.96(5) . 4_454
O10 Rb2 O20 70.10(5) . 4_454
O7 Rb2 O20 130.83(5) 4_455 4_454
O19 Rb2 O8 129.99(5) 4_454 4_455
O24 Rb2 O8 68.09(7) . 4_455
O14 Rb2 O8 72.89(5) . 4_455
O10 Rb2 O8 151.21(5) . 4_455
O7 Rb2 O8 49.14(4) 4_455 4_455
O20 Rb2 O8 122.88(4) 4_454 4_455
O19 Rb2 O23 74.20(5) 4_454 .
O24 Rb2 O23 164.98(4) . .
O14 Rb2 O23 66.64(5) . .
O10 Rb2 O23 72.27(5) . .
O7 Rb2 O23 72.95(5) 4_455 .
O20 Rb2 O23 115.93(6) 4_454 .
O8 Rb2 O23 115.15(6) 4_455 .
O19 Rb2 P8 25.44(4) 4_454 4_454
O24 Rb2 P8 90.53(6) . 4_454
O14 Rb2 P8 161.15(4) . 4_454
O10 Rb2 P8 77.85(4) . 4_454
O7 Rb2 P8 111.22(3) 4_455 4_454
O20 Rb2 P8 24.55(3) 4_454 4_454
O8 Rb2 P8 125.38(3) 4_455 4_454
O23 Rb2 P8 98.26(5) . 4_454
O19 Rb2 P2 111.58(4) 4_454 4_455
O24 Rb2 P2 89.96(6) . 4_455
O14 Rb2 P2 77.10(4) . 4_455
O10 Rb2 P2 162.96(4) . 4_455
O7 Rb2 P2 25.43(3) 4_455 4_455
O20 Rb2 P2 126.93(4) 4_454 4_455
O8 Rb2 P2 24.36(3) 4_455 4_455
O23 Rb2 P2 96.70(5) . 4_455
P8 Rb2 P2 117.328(16) 4_454 4_455
O19 Rb2 I1 65.95(3) 4_454 3_545
O24 Rb2 I1 83.98(3) . 3_545
O14 Rb2 I1 131.57(3) . 3_545
O10 Rb2 I1 140.91(4) . 3_545
O7 Rb2 I1 58.55(3) 4_455 3_545
O20 Rb2 I1 74.33(3) 4_454 3_545
O8 Rb2 I1 65.06(3) 4_455 3_545
O23 Rb2 I1 110.84(3) . 3_545
P8 Rb2 I1 63.067(11) 4_454 3_545
P2 Rb2 I1 54.708(12) 4_455 3_545
O11 P4 O12 109.13(10) . .
O11 P4 O2 105.16(10) . .
O12 P4 O2 102.83(10) . .
O11 P4 Pt2 115.56(7) . .
O12 P4 Pt2 112.50(8) . .
O2 P4 Pt2 110.66(7) . .
O9 P3 O10 107.69(11) . .
O9 P3 O1 105.06(10) . .
O10 P3 O1 103.58(11) . .
O9 P3 Pt2 116.06(8) . .
O10 P3 Pt2 112.71(8) . .
O1 P3 Pt2 110.74(7) . .
O20 P8 O19 106.57(10) . .
O20 P8 O4 105.20(10) . .
O19 P8 O4 101.38(10) . .
O20 P8 Pt4 117.89(8) . .
O19 P8 Pt4 113.54(7) . .
O4 P8 Pt4 110.69(7) . .
O20 P8 Rb2 57.23(7) . 4
O19 P8 Rb2 52.46(6) . 4
O4 P8 Rb2 128.03(7) . 4
Pt4 P8 Rb2 120.75(2) . 4
O18 P7 O17 106.66(10) . .
O18 P7 O3 105.51(10) . .
O17 P7 O3 102.05(9) . .
O18 P7 Pt4 116.07(7) . .
O17 P7 Pt4 114.24(7) . .
O3 P7 Pt4 111.05(7) . .
O18 P7 Rb1 52.24(7) . 4_455
O17 P7 Rb1 57.10(7) . 4_455
O3 P7 Rb1 128.03(7) . 4_455
Pt4 P7 Rb1 120.92(2) . 4_455
O8 P2 O7 107.05(9) . .
O8 P2 O2 106.44(10) . .
O7 P2 O2 100.54(10) . .
O8 P2 Pt1 116.70(7) . .
O7 P2 Pt1 112.09(7) . .
O2 P2 Pt1 112.60(7) . .
O8 P2 Rb2 56.23(6) . 4_554
O7 P2 Rb2 52.80(6) . 4_554
O2 P2 Rb2 125.33(7) . 4_554
Pt1 P2 Rb2 121.45(2) . 4_554
O6 P1 O5 105.69(9) . .
O6 P1 O1 106.40(10) . .
O5 P1 O1 100.87(9) . .
O6 P1 Pt1 117.12(7) . .
O5 P1 Pt1 113.56(7) . .
O1 P1 Pt1 111.69(8) . .
O6 P1 Rb1 53.74(6) . 4_454
O5 P1 Rb1 54.37(6) . 4_454
O1 P1 Rb1 126.56(7) . 4_454
Pt1 P1 Rb1 121.52(2) . 4_454
P7 O3 P5 133.92(11) . .
P2 O8 Rb2 99.41(8) . 4_554
P3 O1 P1 130.87(12) . .
P2 O7 Rb2 101.77(8) . 4_554
O13 P5 O14 106.23(9) . .
O13 P5 O3 105.01(9) . .
O14 P5 O3 102.27(10) . .
O13 P5 Pt3 118.06(7) . .
O14 P5 Pt3 112.86(6) . .
O3 P5 Pt3 110.98(7) . .
O15 P6 O16 104.83(9) . .
O15 P6 O4 105.72(10) . .
O16 P6 O4 103.33(10) . .
O15 P6 Pt3 117.92(7) . .
O16 P6 Pt3 113.69(7) . .
O4 P6 Pt3 110.08(7) . .
P1 O5 Rb1 100.22(8) . 4_454
P6 O4 P8 134.84(12) . .
P1 O6 Rb1 102.00(8) . 4_454
P6 O16 Rb1 137.35(9) . .
P4 O12 Rb1 127.53(10) . .
P5 O14 Rb2 149.42(9) . .
P3 O10 Rb2 140.30(11) . .
P8 O19 Rb2 102.10(8) . 4
P8 O20 Rb2 98.22(8) . 4
P7 O17 Rb1 97.27(8) . 4_455
P7 O18 Rb1 103.87(8) . 4_455
C2 C1 C2 108.5(3) 2_765 .
C2 C1 H1 110.0 2_765 .
C2 C1 H1 110.0 . .
C2 C1 H2 110.0 2_765 .
C2 C1 H2 110.0 . .
H1 C1 H2 108.4 . .
C2 N1 H9 109.5 . .
C2 N1 H10 109.5 . .
H9 N1 H10 109.5 . .
C2 N1 H11 109.5 . .
H9 N1 H11 109.5 . .
H10 N1 H11 109.5 . .
N1 C2 C1 112.07(19) . .
N1 C2 H3 109.2 . .
C1 C2 H3 109.2 . .
N1 C2 H4 109.2 . .
C1 C2 H4 109.2 . .
H3 C2 H4 107.9 . .
N2 C4 C3 109.3(2) . .
N2 C4 H7 109.8 . .
C3 C4 H7 109.8 . .
N2 C4 H8 109.8 . .
C3 C4 H8 109.8 . .
H7 C4 H8 108.3 . .
C4 N2 H12 109.5 . .
C4 N2 H13 109.5 . .
H12 N2 H13 109.5 . .
C4 N2 H14 109.5 . .
H12 N2 H14 109.5 . .
H13 N2 H14 109.5 . .
C4 C3 C4 116.0(4) 2_655 .
C4 C3 H5 108.3 2_655 .
C4 C3 H5 108.3 . .
C4 C3 H6 108.3 2_655 .
C4 C3 H6 108.3 . .
H5 C3 H6 107.4 . .
P2 O2 P4 130.72(12) . .

loop_
_geom_bond_atom_site_label_1
_geom_bond_atom_site_label_2
_geom_bond_distance
_geom_bond_site_symmetry_2
Pt1 P1 2.3281(7) 2_665
Pt1 P1 2.3281(7) .
Pt1 P2 2.3395(7) .
Pt1 P2 2.3396(7) 2_665
Pt1 Pt2 2.7554(3) .
Pt1 I1 2.8217(3) .
Pt3 P6 2.3185(7) .
Pt3 P6 2.3185(7) 2_665
Pt3 P5 2.3354(7) 2_665
Pt3 P5 2.3354(7) .
Pt3 Pt4 2.8720(3) .
Pt3 I2 3.0091(4) .
Pt2 P3 2.3644(7) 2_665
Pt2 P3 2.3644(7) .
Pt2 P4 2.3675(7) .
Pt2 P4 2.3676(7) 2_665
Pt2 I2 2.7430(3) .
Pt4 P8 2.3257(7) 2_665
Pt4 P8 2.3257(7) .
Pt4 P7 2.3285(6) .
Pt4 P7 2.3285(6) 2_665
I1 Rb2 4.1967(3) 3_554
I1 Rb2 4.1967(3) 4_554
I1 Rb1 4.2160(3) 4_454
I1 Rb1 4.2160(3) 3_654
Rb1 O16 2.8900(17) .
Rb1 O22 2.9270(18) .
Rb1 O18 2.9369(17) 4_554
Rb1 O12 2.9749(19) .
Rb1 O6 2.9964(17) 4
Rb1 O5 3.0021(17) 4
Rb1 O17 3.0524(18) 4_554
Rb1 O21 3.0875(14) .
Rb1 P7 3.6063(8) 4_554
Rb1 P1 3.6349(8) 4
Rb1 I1 4.2161(3) 3_645
Rb2 O19 2.9009(17) 4_454
Rb2 O24 2.9073(17) .
Rb2 O14 2.9476(17) .
Rb2 O10 2.949(2) .
Rb2 O7 2.9500(16) 4_455
Rb2 O20 3.0392(18) 4_454
Rb2 O8 3.0551(17) 4_455
Rb2 O23 3.1490(14) .
Rb2 P8 3.5772(8) 4_454
Rb2 P2 3.6258(8) 4_455
Rb2 I1 4.1967(3) 3_545
P4 O11 1.5054(19) .
P4 O12 1.576(2) .
P4 O2 1.6241(19) .
P3 O9 1.5216(18) .
P3 O10 1.560(2) .
P3 O1 1.609(2) .
P8 O20 1.5014(18) .
P8 O19 1.5715(18) .
P8 O4 1.6151(18) .
P8 Rb2 3.5772(8) 4
P7 O18 1.5041(19) .
P7 O17 1.5723(18) .
P7 O3 1.6108(18) .
P7 Rb1 3.6062(8) 4_455
P2 O8 1.5161(17) .
P2 O7 1.5906(18) .
P2 O2 1.6123(19) .
P2 Rb2 3.6258(8) 4_554
P1 O6 1.5270(18) .
P1 O5 1.5846(17) .
P1 O1 1.6144(19) .
P1 Rb1 3.6348(8) 4_454
O3 P5 1.6253(18) .
O8 Rb2 3.0551(17) 4_554
O7 Rb2 2.9500(16) 4_554
P5 O13 1.5190(18) .
P5 O14 1.5786(18) .
P6 O15 1.5464(19) .
P6 O16 1.5915(17) .
P6 O4 1.6093(18) .
O5 Rb1 3.0021(16) 4_454
O6 Rb1 2.9963(17) 4_454
O19 Rb2 2.9009(17) 4
O20 Rb2 3.0392(18) 4
O17 Rb1 3.0525(18) 4_455
O18 Rb1 2.9368(17) 4_455
C1 C2 1.507(3) 2_765
C1 C2 1.507(3) .
C1 H1 0.9900 .
C1 H2 0.9900 .
N1 C2 1.487(3) .
N1 H9 0.9100 .
N1 H10 0.9100 .
N1 H11 0.9100 .
C2 H3 0.9900 .
C2 H4 0.9900 .
C4 N2 1.494(4) .
C4 C3 1.519(4) .
C4 H7 0.9900 .
C4 H8 0.9900 .
N2 H12 0.9100 .
N2 H13 0.9100 .
N2 H14 0.9100 .
C3 C4 1.519(4) 2_655
C3 H5 0.9900 .
C3 H6 0.9900 .

loop_
_geom_torsion_atom_site_label_1
_geom_torsion_atom_site_label_2
_geom_torsion_atom_site_label_3
_geom_torsion_atom_site_label_4
_geom_torsion
_geom_torsion_site_symmetry_1
_geom_torsion_site_symmetry_4
P1 Pt1 Pt2 P3 -11.20(2) 2_665 2_665
P1 Pt1 Pt2 P3 168.80(2) . 2_665
P2 Pt1 Pt2 P3 78.31(2) . 2_665
P2 Pt1 Pt2 P3 -101.68(2) 2_665 2_665
I1 Pt1 Pt2 P3 -15(60) . 2_665
P1 Pt1 Pt2 P3 168.80(2) 2_665 .
P1 Pt1 Pt2 P3 -11.20(2) . .
P2 Pt1 Pt2 P3 -101.69(2) . .
P2 Pt1 Pt2 P3 78.32(2) 2_665 .
I1 Pt1 Pt2 P3 165(61) . .
P1 Pt1 Pt2 P4 -100.81(2) 2_665 .
P1 Pt1 Pt2 P4 79.19(3) . .
P2 Pt1 Pt2 P4 -11.29(2) . .
P2 Pt1 Pt2 P4 168.71(2) 2_665 .
I1 Pt1 Pt2 P4 -104(59) . .
P1 Pt1 Pt2 P4 79.19(2) 2_665 2_665
P1 Pt1 Pt2 P4 -100.81(2) . 2_665
P2 Pt1 Pt2 P4 168.71(2) . 2_665
P2 Pt1 Pt2 P4 -11.29(2) 2_665 2_665
I1 Pt1 Pt2 P4 76(59) . 2_665
P1 Pt1 Pt2 I2 4(5) 2_665 .
P1 Pt1 Pt2 I2 -176(18) . .
P2 Pt1 Pt2 I2 93(6) . .
P2 Pt1 Pt2 I2 -87(5) 2_665 .
I1 Pt1 Pt2 I2 0(5) . .
P6 Pt3 Pt4 P8 -166.64(2) . 2_665
P6 Pt3 Pt4 P8 13.36(2) 2_665 2_665
P5 Pt3 Pt4 P8 103.30(2) 2_665 2_665
P5 Pt3 Pt4 P8 -76.70(2) . 2_665
I2 Pt3 Pt4 P8 86(16) . 2_665
P6 Pt3 Pt4 P8 13.36(2) . .
P6 Pt3 Pt4 P8 -166.64(2) 2_665 .
P5 Pt3 Pt4 P8 -76.70(2) 2_665 .
P5 Pt3 Pt4 P8 103.30(2) . .
I2 Pt3 Pt4 P8 -94(16) . .
P6 Pt3 Pt4 P7 -77.19(2) . .
P6 Pt3 Pt4 P7 102.81(2) 2_665 .
P5 Pt3 Pt4 P7 -167.25(2) 2_665 .
P5 Pt3 Pt4 P7 12.75(2) . .
I2 Pt3 Pt4 P7 175(94) . .
P6 Pt3 Pt4 P7 102.81(2) . 2_665
P6 Pt3 Pt4 P7 -77.19(2) 2_665 2_665
P5 Pt3 Pt4 P7 12.75(2) 2_665 2_665
P5 Pt3 Pt4 P7 -167.25(2) . 2_665
I2 Pt3 Pt4 P7 -5(16) . 2_665
P3 Pt2 I2 Pt3 -165(18) 2_665 .
P3 Pt2 I2 Pt3 15(4) . .
P4 Pt2 I2 Pt3 -76(4) . .
P4 Pt2 I2 Pt3 104(4) 2_665 .
Pt1 Pt2 I2 Pt3 0(9) . .
P6 Pt3 I2 Pt2 72(5) . .
P6 Pt3 I2 Pt2 -108(6) 2_665 .
P5 Pt3 I2 Pt2 162(5) 2_665 .
P5 Pt3 I2 Pt2 -18(6) . .
Pt4 Pt3 I2 Pt2 0(9) . .
P1 Pt1 I1 Rb2 -95.076(19) 2_665 3_554
P1 Pt1 I1 Rb2 84.923(19) . 3_554
P2 Pt1 I1 Rb2 175.406(18) . 3_554
P2 Pt1 I1 Rb2 -4.595(18) 2_665 3_554
Pt2 Pt1 I1 Rb2 -92(23) . 3_554
P1 Pt1 I1 Rb2 84.924(19) 2_665 4_554
P1 Pt1 I1 Rb2 -95.077(19) . 4_554
P2 Pt1 I1 Rb2 -4.594(18) . 4_554
P2 Pt1 I1 Rb2 175.405(18) 2_665 4_554
Pt2 Pt1 I1 Rb2 88(23) . 4_554
P1 Pt1 I1 Rb1 171.284(18) 2_665 4_454
P1 Pt1 I1 Rb1 -8.717(18) . 4_454
P2 Pt1 I1 Rb1 81.766(19) . 4_454
P2 Pt1 I1 Rb1 -98.235(19) 2_665 4_454
Pt2 Pt1 I1 Rb1 175(23) . 4_454
P1 Pt1 I1 Rb1 -8.716(18) 2_665 3_654
P1 Pt1 I1 Rb1 171.284(18) . 3_654
P2 Pt1 I1 Rb1 -98.234(19) . 3_654
P2 Pt1 I1 Rb1 81.765(19) 2_665 3_654
Pt2 Pt1 I1 Rb1 -5(23) . 3_654
P3 Pt2 P4 O11 156.58(8) 2_665 .
P3 Pt2 P4 O11 -19.25(8) . .
P4 Pt2 P4 O11 68.66(8) 2_665 .
I2 Pt2 P4 O11 68.65(8) . .
Pt1 Pt2 P4 O11 -111.35(8) . .
P3 Pt2 P4 O12 30.33(8) 2_665 .
P3 Pt2 P4 O12 -145.50(8) . .
P4 Pt2 P4 O12 -57.58(8) 2_665 .
I2 Pt2 P4 O12 -57.60(8) . .
Pt1 Pt2 P4 O12 122.40(8) . .
P3 Pt2 P4 O2 -84.06(8) 2_665 .
P3 Pt2 P4 O2 100.10(8) . .
P4 Pt2 P4 O2 -171.98(7) 2_665 .
I2 Pt2 P4 O2 -172.00(7) . .
Pt1 Pt2 P4 O2 8.00(7) . .
P3 Pt2 P3 O9 65.71(8) 2_665 .
P4 Pt2 P3 O9 153.19(8) . .
P4 Pt2 P3 O9 -21.80(8) 2_665 .
I2 Pt2 P3 O9 65.71(8) . .
Pt1 Pt2 P3 O9 -114.29(8) . .
P3 Pt2 P3 O10 -59.14(9) 2_665 .
P4 Pt2 P3 O10 28.34(9) . .
P4 Pt2 P3 O10 -146.65(9) 2_665 .
I2 Pt2 P3 O10 -59.14(9) . .
Pt1 Pt2 P3 O10 120.86(9) . .
P3 Pt2 P3 O1 -174.65(8) 2_665 .
P4 Pt2 P3 O1 -87.17(8) . .
P4 Pt2 P3 O1 97.84(8) 2_665 .
I2 Pt2 P3 O1 -174.65(8) . .
Pt1 Pt2 P3 O1 5.35(8) . .
P8 Pt4 P8 O20 105.37(12) 2_665 .
P7 Pt4 P8 O20 -163.77(8) . .
P7 Pt4 P8 O20 14.66(8) 2_665 .
Pt3 Pt4 P8 O20 105.45(8) . .
P8 Pt4 P8 O19 -129.01(8) 2_665 .
P7 Pt4 P8 O19 -38.15(8) . .
P7 Pt4 P8 O19 140.28(8) 2_665 .
Pt3 Pt4 P8 O19 -128.93(7) . .
P8 Pt4 P8 O4 -15.77(11) 2_665 .
P7 Pt4 P8 O4 75.10(8) . .
P7 Pt4 P8 O4 -106.47(8) 2_665 .
Pt3 Pt4 P8 O4 -15.69(8) . .
P8 Pt4 P8 Rb2 171.93(8) 2_665 4
P7 Pt4 P8 Rb2 -97.21(3) . 4
P7 Pt4 P8 Rb2 81.23(3) 2_665 4
Pt3 Pt4 P8 Rb2 172.01(2) . 4
P8 Pt4 P7 O18 -163.76(8) 2_665 .
P8 Pt4 P7 O18 16.50(8) . .
P7 Pt4 P7 O18 -73.63(8) 2_665 .
Pt3 Pt4 P7 O18 106.38(8) . .
P8 Pt4 P7 O17 -38.99(8) 2_665 .
P8 Pt4 P7 O17 141.27(8) . .
P7 Pt4 P7 O17 51.14(8) 2_665 .
Pt3 Pt4 P7 O17 -128.85(8) . .
P8 Pt4 P7 O3 75.76(7) 2_665 .
P8 Pt4 P7 O3 -103.98(7) . .
P7 Pt4 P7 O3 165.88(7) 2_665 .
Pt3 Pt4 P7 O3 -14.10(7) . .
P8 Pt4 P7 Rb1 -103.86(3) 2_665 4_455
P8 Pt4 P7 Rb1 76.40(3) . 4_455
P7 Pt4 P7 Rb1 -13.73(2) 2_665 4_455
Pt3 Pt4 P7 Rb1 166.28(2) . 4_455
P1 Pt1 P2 O8 -17.40(8) 2_665 .
P1 Pt1 P2 O8 159.92(8) . .
P2 Pt1 P2 O8 71.25(8) 2_665 .
Pt2 Pt1 P2 O8 -108.73(8) . .
I1 Pt1 P2 O8 71.27(8) . .
P1 Pt1 P2 O7 -141.34(7) 2_665 .
P1 Pt1 P2 O7 35.98(7) . .
P2 Pt1 P2 O7 -52.70(7) 2_665 .
Pt2 Pt1 P2 O7 127.33(7) . .
I1 Pt1 P2 O7 -52.67(7) . .
P1 Pt1 P2 O2 106.15(8) 2_665 .
P1 Pt1 P2 O2 -76.53(8) . .
P2 Pt1 P2 O2 -165.21(8) 2_665 .
Pt2 Pt1 P2 O2 14.82(8) . .
I1 Pt1 P2 O2 -165.18(8) . .
P1 Pt1 P2 Rb2 -82.45(3) 2_665 4_554
P1 Pt1 P2 Rb2 94.87(3) . 4_554
P2 Pt1 P2 Rb2 6.19(3) 2_665 4_554
Pt2 Pt1 P2 Rb2 -173.78(2) . 4_554
I1 Pt1 P2 Rb2 6.22(2) . 4_554
P1 Pt1 P1 O6 74.14(8) 2_665 .
P2 Pt1 P1 O6 -14.73(8) . .
P2 Pt1 P1 O6 163.01(8) 2_665 .
Pt2 Pt1 P1 O6 -105.87(8) . .
I1 Pt1 P1 O6 74.13(8) . .
P1 Pt1 P1 O5 -49.57(7) 2_665 .
P2 Pt1 P1 O5 -138.44(7) . .
P2 Pt1 P1 O5 39.31(7) 2_665 .
Pt2 Pt1 P1 O5 130.42(7) . .
I1 Pt1 P1 O5 -49.58(7) . .
P1 Pt1 P1 O1 -162.83(8) 2_665 .
P2 Pt1 P1 O1 108.30(8) . .
P2 Pt1 P1 O1 -73.95(8) 2_665 .
Pt2 Pt1 P1 O1 17.16(8) . .
I1 Pt1 P1 O1 -162.84(8) . .
P1 Pt1 P1 Rb1 11.88(3) 2_665 4_454
P2 Pt1 P1 Rb1 -77.00(3) . 4_454
P2 Pt1 P1 Rb1 100.75(3) 2_665 4_454
Pt2 Pt1 P1 Rb1 -168.13(2) . 4_454
I1 Pt1 P1 Rb1 11.87(2) . 4_454
O18 P7 O3 P5 -116.00(16) . .
O17 P7 O3 P5 132.69(16) . .
Pt4 P7 O3 P5 10.55(18) . .
Rb1 P7 O3 P5 -169.87(10) 4_455 .
O7 P2 O8 Rb2 15.01(9) . 4_554
O2 P2 O8 Rb2 121.87(8) . 4_554
Pt1 P2 O8 Rb2 -111.48(5) . 4_554
O9 P3 O1 P1 134.56(16) . .
O10 P3 O1 P1 -112.57(17) . .
Pt2 P3 O1 P1 8.51(19) . .
O6 P1 O1 P3 108.97(17) . .
O5 P1 O1 P3 -140.93(16) . .
Pt1 P1 O1 P3 -19.96(19) . .
Rb1 P1 O1 P3 165.65(11) 4_454 .
O8 P2 O7 Rb2 -15.68(10) . 4_554
O2 P2 O7 Rb2 -126.67(8) . 4_554
Pt1 P2 O7 Rb2 113.50(5) . 4_554
P7 O3 P5 O13 -126.00(15) . .
P7 O3 P5 O14 123.24(15) . .
P7 O3 P5 Pt3 2.63(18) . .
P6 Pt3 P5 O13 -158.22(8) . .
P6 Pt3 P5 O13 18.76(8) 2_665 .
P5 Pt3 P5 O13 -69.72(8) 2_665 .
Pt4 Pt3 P5 O13 110.27(8) . .
I2 Pt3 P5 O13 -69.73(8) . .
P6 Pt3 P5 O14 -33.58(8) . .
P6 Pt3 P5 O14 143.40(8) 2_665 .
P5 Pt3 P5 O14 54.92(7) 2_665 .
Pt4 Pt3 P5 O14 -125.09(7) . .
I2 Pt3 P5 O14 54.91(7) . .
P6 Pt3 P5 O3 80.54(7) . .
P6 Pt3 P5 O3 -102.48(7) 2_665 .
P5 Pt3 P5 O3 169.03(7) 2_665 .
Pt4 Pt3 P5 O3 -10.97(7) . .
I2 Pt3 P5 O3 169.03(7) . .
P6 Pt3 P6 O15 -68.99(8) 2_665 .
P5 Pt3 P6 O15 -158.28(8) 2_665 .
P5 Pt3 P6 O15 20.32(8) . .
Pt4 Pt3 P6 O15 111.02(8) . .
I2 Pt3 P6 O15 -68.98(8) . .
P6 Pt3 P6 O16 54.30(7) 2_665 .
P5 Pt3 P6 O16 -34.99(7) 2_665 .
P5 Pt3 P6 O16 143.60(7) . .
Pt4 Pt3 P6 O16 -125.70(7) . .
I2 Pt3 P6 O16 54.30(7) . .
P6 Pt3 P6 O4 169.67(8) 2_665 .
P5 Pt3 P6 O4 80.38(8) 2_665 .
P5 Pt3 P6 O4 -101.02(8) . .
Pt4 Pt3 P6 O4 -10.32(8) . .
I2 Pt3 P6 O4 169.68(8) . .
O6 P1 O5 Rb1 -16.83(9) . 4_454
O1 P1 O5 Rb1 -127.48(9) . 4_454
Pt1 P1 O5 Rb1 112.90(5) . 4_454
O15 P6 O4 P8 -128.59(16) . .
O16 P6 O4 P8 121.54(16) . .
Pt3 P6 O4 P8 -0.22(19) . .
O20 P8 O4 P6 -114.36(17) . .
O19 P8 O4 P6 134.78(16) . .
Pt4 P8 O4 P6 14.01(19) . .
Rb2 P8 O4 P6 -174.39(11) 4 .
O5 P1 O6 Rb1 16.97(9) . 4_454
O1 P1 O6 Rb1 123.65(8) . 4_454
Pt1 P1 O6 Rb1 -110.65(5) . 4_454
O15 P6 O16 Rb1 -7.50(15) . .
O4 P6 O16 Rb1 103.03(13) . .
Pt3 P6 O16 Rb1 -137.68(10) . .
O22 Rb1 O16 P6 -175.18(14) . .
O18 Rb1 O16 P6 128.23(12) 4_554 .
O12 Rb1 O16 P6 100.60(13) . .
O6 Rb1 O16 P6 -102.40(14) 4 .
O5 Rb1 O16 P6 -54.84(13) 4 .
O17 Rb1 O16 P6 25.53(19) 4_554 .
O21 Rb1 O16 P6 18.57(13) . .
P7 Rb1 O16 P6 79.74(19) 4_554 .
P1 Rb1 O16 P6 -79.96(13) 4 .
I1 Rb1 O16 P6 -88.58(13) 3_645 .
O11 P4 O12 Rb1 7.66(15) . .
O2 P4 O12 Rb1 -103.62(12) . .
Pt2 P4 O12 Rb1 137.30(8) . .
O16 Rb1 O12 P4 -95.76(12) . .
O22 Rb1 O12 P4 -167.70(13) . .
O18 Rb1 O12 P4 99.47(13) 4_554 .
O6 Rb1 O12 P4 -135.21(11) 4 .
O5 Rb1 O12 P4 -29.1(2) 4 .
O17 Rb1 O12 P4 53.49(12) 4_554 .
O21 Rb1 O12 P4 -17.45(12) . .
P7 Rb1 O12 P4 78.40(12) 4_554 .
P1 Rb1 O12 P4 -97.79(18) 4 .
I1 Rb1 O12 P4 94.82(12) 3_645 .
O13 P5 O14 Rb2 -3.7(2) . .
O3 P5 O14 Rb2 106.13(18) . .
Pt3 P5 O14 Rb2 -134.58(15) . .
O19 Rb2 O14 P5 18.9(2) 4_454 .
O24 Rb2 O14 P5 -176.68(18) . .
O10 Rb2 O14 P5 85.92(18) . .
O7 Rb2 O14 P5 -63.40(18) 4_455 .
O20 Rb2 O14 P5 115.34(17) 4_454 .
O8 Rb2 O14 P5 -114.40(19) 4_455 .
O23 Rb2 O14 P5 13.72(17) . .
P8 Rb2 O14 P5 52.3(2) 4_454 .
P2 Rb2 O14 P5 -89.54(18) 4_455 .
I1 Rb2 O14 P5 -84.03(19) 3_545 .
O9 P3 O10 Rb2 5.75(19) . .
O1 P3 O10 Rb2 -105.21(16) . .
Pt2 P3 O10 Rb2 135.05(13) . .
O19 Rb2 O10 P3 62.62(16) 4_454 .
O24 Rb2 O10 P3 177.43(17) . .
O14 Rb2 O10 P3 -80.86(17) . .
O7 Rb2 O10 P3 -21.2(2) 4_455 .
O20 Rb2 O10 P3 112.87(17) 4_454 .
O8 Rb2 O10 P3 -124.43(15) 4_455 .
O23 Rb2 O10 P3 -14.28(16) . .
P8 Rb2 O10 P3 88.61(16) 4_454 .
P2 Rb2 O10 P3 -65.6(2) 4_455 .
I1 Rb2 O10 P3 87.19(17) 3_545 .
O20 P8 O19 Rb2 19.82(10) . 4
O4 P8 O19 Rb2 129.64(8) . 4
Pt4 P8 O19 Rb2 -111.62(5) . 4
O19 P8 O20 Rb2 -18.65(10) . 4
O4 P8 O20 Rb2 -125.76(8) . 4
Pt4 P8 O20 Rb2 110.32(5) . 4
O18 P7 O17 Rb1 17.30(10) . 4_455
O3 P7 O17 Rb1 127.74(8) . 4_455
Pt4 P7 O17 Rb1 -112.33(5) . 4_455
O17 P7 O18 Rb1 -18.41(10) . 4_455
O3 P7 O18 Rb1 -126.42(8) . 4_455
Pt4 P7 O18 Rb1 110.16(6) . 4_455
C2 C1 C2 N1 174.6(2) 2_765 .
N2 C4 C3 C4 84.0(2) . 2_655
O8 P2 O2 P4 115.21(15) . .
O7 P2 O2 P4 -133.32(15) . .
Pt1 P2 O2 P4 -13.87(17) . .
Rb2 P2 O2 P4 175.13(10) 4_554 .
O11 P4 O2 P2 127.79(15) . .
O12 P4 O2 P2 -118.01(16) . .
Pt2 P4 O2 P2 2.35(17) . .
